data_2207575
loop_
_publ_author_name
'Zeng, Xiao-Hua'
'Wang, Hong-Mei'
'Luo, Zai-Gang'
'Ding, Ming-Wu'
'He, Hong-Wu'

_publ_section_title
3-(2-Aminophenyl)-2-methylsulfanyl-5,6,7,8-tetrahydrobenzothieno[2,3-<i>d</i>]pyrimidin-4(3<i>H</i>)-one
_journal_coeditor_code IS6148
_journal_issue 12
_journal_name_full 'Acta Crystallographica Section E'
_journal_page_first o4160
_journal_page_last o4161
_journal_paper_doi 10.1107/S1600536805037025
_journal_volume 61
_journal_year 2005
_chemical_formula_iupac 'C17 H17 N3 O S2'
_chemical_formula_moiety 'C17 H17 N3 O S2'
_chemical_formula_sum 'C17 H17 N3 O S2'
_chemical_formula_weight 343.46
_chemical_name_systematic
;
3-(2-Aminophenyl)-2-methylsulfanyl-5,6,7,8-
tetrahydrobenzothieno[2,3-d]pyrimidin-4(3H)-one
;
_space_group_IT_number 14
_symmetry_cell_setting monoclinic
_symmetry_space_group_name_Hall '-P 2ybc'
_symmetry_space_group_name_H-M 'P 1 21/c 1'
_atom_sites_solution_hydrogens geom
_atom_sites_solution_primary direct
_atom_sites_solution_secondary difmap
_cell_angle_alpha 90.00
_cell_angle_beta 112.552(2)
_cell_angle_gamma 90.00
_cell_formula_units_Z 4
_cell_length_a 11.7686(10)
_cell_length_b 13.4861(11)
_cell_length_c 11.2137(10)
_cell_measurement_reflns_used 1263
_cell_measurement_temperature 292(2)
_cell_measurement_theta_max 19.61
_cell_measurement_theta_min 2.41
_cell_volume 1643.7(2)
_computing_cell_refinement 'SAINT (Bruker, 2001)'
_computing_data_collection 'SMART (Bruker, 2001)'
_computing_data_reduction SAINT
_computing_molecular_graphics 'SHELXTL (Sheldrick, 2001)'
_computing_publication_material SHELXTL
_computing_structure_refinement 'SHELXL97 (Sheldrick, 1997)'
_computing_structure_solution 'SHELXS97 (Sheldrick, 1997)'
_diffrn_ambient_temperature 292(2)
_diffrn_measured_fraction_theta_full 0.994
_diffrn_measured_fraction_theta_max 0.994
_diffrn_measurement_device_type 'Bruker SMART CCD area-detector'
_diffrn_measurement_method '\f and \w'
_diffrn_radiation_monochromator graphite
_diffrn_radiation_source 'fine-focus sealed tube'
_diffrn_radiation_type MoK\a
_diffrn_radiation_wavelength 0.71073
_diffrn_reflns_av_R_equivalents 0.0537
_diffrn_reflns_av_sigmaI/netI 0.0771
_diffrn_reflns_limit_h_max 15
_diffrn_reflns_limit_h_min -14
_diffrn_reflns_limit_k_max 17
_diffrn_reflns_limit_k_min -14
_diffrn_reflns_limit_l_max 14
_diffrn_reflns_limit_l_min -12
_diffrn_reflns_number 9565
_diffrn_reflns_theta_full 27.00
_diffrn_reflns_theta_max 27.00
_diffrn_reflns_theta_min 2.61
_diffrn_standards_decay_% 0
_diffrn_standards_number 0
_exptl_absorpt_coefficient_mu 0.331
_exptl_absorpt_correction_type none
_exptl_crystal_colour colorless
_exptl_crystal_density_diffrn 1.388
_exptl_crystal_density_method 'not measured'
_exptl_crystal_description needle
_exptl_crystal_F_000 720
_exptl_crystal_size_max 0.30
_exptl_crystal_size_mid 0.20
_exptl_crystal_size_min 0.10
_refine_diff_density_max 0.325
_refine_diff_density_min -0.223
_refine_ls_extinction_method none
_refine_ls_goodness_of_fit_ref 0.985
_refine_ls_hydrogen_treatment mixed
_refine_ls_matrix_type full
_refine_ls_number_parameters 224
_refine_ls_number_reflns 3575
_refine_ls_number_restraints 8
_refine_ls_restrained_S_all 0.985
_refine_ls_R_factor_all 0.1097
_refine_ls_R_factor_gt 0.0605
_refine_ls_shift/su_max 0.002
_refine_ls_shift/su_mean 0.000
_refine_ls_structure_factor_coef Fsqd
_refine_ls_weighting_details 'calc w=1/[\s^2^(Fo^2^)+(0.0702P)^2^] where P=(Fo^2^+2Fc^2^)/3'
_refine_ls_weighting_scheme calc
_refine_ls_wR_factor_gt 0.1334
_refine_ls_wR_factor_ref 0.1550
_reflns_number_gt 2125
_reflns_number_total 3575
_reflns_threshold_expression I>2\s(I)
_cod_data_source_file is6148.cif
_cod_data_source_block I
_cod_depositor_comments
;
The following automatic conversions were performed:
'_symmetry_cell_setting' value 'Monoclinic' changed to 'monoclinic'
according to '/home/saulius/struct/CIF-dictionaries/cif_core.dic'
dictionary named 'cif_core.dic' version 2.4.1 from 2010-06-29.

Automatic conversion script
Id: cif_fix_enum 1527 2010-12-29 10:47:43Z saulius 

The following automatic conversions were performed:

'_symmetry_cell_setting' value 'Monoclinic' changed to 'monoclinic'
according to /home/saulius/struct/CIF-dictionaries/cif_core.dic
dictionary named 'cif_core.dic' version 2.4.1 from 2010-06-29.

Automatic conversion script
Id: cif_fix_values 1715 2011-07-08 13:25:40Z adriana 
;
_cod_original_sg_symbol_H-M 'P 21/c'
_cod_database_code 2207575
_cod_database_fobs_code 2207575

loop_
_symmetry_equiv_pos_as_xyz
'x, y, z'
'-x, y+1/2, -z+1/2'
'-x, -y, -z'
'x, -y-1/2, z-1/2'

loop_
_atom_site_label
_atom_site_fract_x
_atom_site_fract_y
_atom_site_fract_z
_atom_site_U_iso_or_equiv
_atom_site_adp_type
_atom_site_calc_flag
_atom_site_refinement_flags
_atom_site_occupancy
_atom_site_disorder_assembly
_atom_site_disorder_group
_atom_site_type_symbol
C1 0.3788(3) 0.0784(3) 0.5019(3) 0.0568(9) Uani d D 1 . . C
H1D 0.3698 0.0194 0.4495 0.068 Uiso calc PR 0.446(8) A 2 H
H1C 0.4428 0.0664 0.5861 0.068 Uiso calc PR 0.446(8) A 2 H
H1B 0.3887 0.0060 0.5034 0.068 Uiso d PR 0.554(8) A 1 H
H1A 0.4454 0.1052 0.5738 0.068 Uiso d PR 0.554(8) A 1 H
C2' 0.4125(12) 0.1669(8) 0.4378(12) 0.073(2) Uani d PD 0.446(8) A 2 C
H2D 0.4247 0.2253 0.4917 0.088 Uiso calc PR 0.446(8) A 2 H
H2C 0.4881 0.1536 0.4249 0.088 Uiso calc PR 0.446(8) A 2 H
C3' 0.3078(9) 0.1836(10) 0.3094(14) 0.075(3) Uani d PD 0.446(8) A 2 C
H3E 0.2824 0.1210 0.2643 0.089 Uiso calc PR 0.446(8) A 2 H
H3F 0.3339 0.2274 0.2561 0.089 Uiso calc PR 0.446(8) A 2 H
C2 0.3912(11) 0.1212(6) 0.3808(9) 0.073(2) Uani d PD 0.554(8) A 1 C
H2B 0.4779 0.1257 0.3957 0.088 Uiso calc PR 0.554(8) A 1 H
H2A 0.3532 0.0759 0.3094 0.088 Uiso calc PR 0.554(8) A 1 H
C3 0.3334(8) 0.2224(6) 0.3430(15) 0.075(3) Uani d PD 0.554(8) A 1 C
H3D 0.3349 0.2402 0.2598 0.089 Uiso calc PR 0.554(8) A 1 H
H3C 0.3832 0.2705 0.4056 0.089 Uiso calc PR 0.554(8) A 1 H
C4 0.2015(3) 0.2298(3) 0.3347(4) 0.0686(11) Uani d D 1 . . C
H4D 0.2208 0.2979 0.3635 0.082 Uiso calc PR 0.446(8) A 2 H
H4C 0.1277 0.2297 0.2564 0.082 Uiso calc PR 0.446(8) A 2 H
H4A 0.1829 0.2997 0.3448 0.082 Uiso d PR 0.554(8) A 1 H
H4B 0.1488 0.2079 0.2514 0.082 Uiso d PR 0.554(8) A 1 H
C5 0.1821(3) 0.1688(2) 0.4377(3) 0.0475(8) Uani d . 1 A . C
C6 0.2603(3) 0.1018(2) 0.5151(3) 0.0438(8) Uani d . 1 A . C
C7 0.2146(3) 0.0600(2) 0.6065(3) 0.0367(7) Uani d . 1 . . C
C8 0.1006(3) 0.0966(2) 0.5909(3) 0.0374(7) Uani d . 1 A . C
C9 0.0864(3) 0.0119(2) 0.7566(3) 0.0396(7) Uani d . 1 A . C
C10 0.2723(3) -0.0082(2) 0.7099(3) 0.0398(7) Uani d . 1 A . C
C11 0.2534(2) -0.0940(2) 0.8953(3) 0.0381(7) Uani d . 1 A . C
C12 0.2166(3) -0.1921(2) 0.8855(3) 0.0528(9) Uani d . 1 . . C
H12 0.1626 -0.2164 0.8064 0.063 Uiso calc R 1 . . H
C13 0.2577(3) -0.2537(3) 0.9892(4) 0.0650(10) Uani d . 1 . . C
H13 0.2305 -0.3190 0.9820 0.078 Uiso calc R 1 . . H
C14 0.3399(3) -0.2184(3) 1.1048(4) 0.0616(10) Uani d . 1 . . C
H14 0.3680 -0.2602 1.1761 0.074 Uiso calc R 1 . . H
C15 0.3818(3) -0.1209(3) 1.1172(3) 0.0533(9) Uani d . 1 . . C
H15 0.4390 -0.0983 1.1956 0.064 Uiso calc R 1 . . H
C16 0.3368(3) -0.0567(2) 1.0101(3) 0.0415(7) Uani d . 1 . . C
C17 -0.1188(3) 0.0566(3) 0.8005(4) 0.0688(11) Uani d . 1 A . C
H17A -0.0936 0.1247 0.8164 0.103 Uiso calc R 1 . . H
H17B -0.1731 0.0410 0.8435 0.103 Uiso calc R 1 . . H
H17C -0.1608 0.0462 0.7093 0.103 Uiso calc R 1 . . H
N1 0.0331(2) 0.07316(18) 0.6624(2) 0.0419(6) Uani d . 1 . . N
N2 0.2013(2) -0.02915(17) 0.7838(2) 0.0383(6) Uani d . 1 . . N
N3 0.3724(3) 0.0415(2) 1.0248(3) 0.0608(8) Uani d D 1 . . N
O1 0.37418(18) -0.04633(15) 0.7391(2) 0.0480(6) Uani d . 1 . . O
S1 0.04830(8) 0.18325(6) 0.46843(8) 0.0517(3) Uani d . 1 . . S
S2 0.01466(8) -0.02236(7) 0.86101(9) 0.0551(3) Uani d . 1 . . S
H3A 0.4410(17) 0.051(2) 1.089(2) 0.052(10) Uiso d D 1 . . H
H3B 0.361(3) 0.073(2) 0.954(2) 0.073(13) Uiso d D 1 . . H

loop_
_atom_site_aniso_label
_atom_site_aniso_U_11
_atom_site_aniso_U_22
_atom_site_aniso_U_33
_atom_site_aniso_U_12
_atom_site_aniso_U_13
_atom_site_aniso_U_23
C1 0.056(2) 0.064(2) 0.055(2) 0.0034(18) 0.0254(18) 0.0183(18)
C2' 0.078(5) 0.074(6) 0.086(7) 0.003(5) 0.051(6) 0.022(4)
C3' 0.097(5) 0.049(7) 0.095(8) 0.004(4) 0.055(5) 0.031(6)
C2 0.078(5) 0.074(6) 0.086(7) 0.003(5) 0.051(6) 0.022(4)
C3 0.097(5) 0.049(7) 0.095(8) 0.004(4) 0.055(5) 0.031(6)
C4 0.086(3) 0.062(2) 0.058(2) 0.000(2) 0.028(2) 0.027(2)
C5 0.0496(19) 0.047(2) 0.0393(19) -0.0012(15) 0.0094(16) 0.0053(15)
C6 0.0522(19) 0.0380(17) 0.0382(19) 0.0001(14) 0.0141(16) 0.0014(14)
C7 0.0402(16) 0.0360(16) 0.0294(17) 0.0005(13) 0.0084(14) -0.0007(13)
C8 0.0409(16) 0.0362(16) 0.0260(16) 0.0016(13) 0.0028(14) -0.0016(12)
C9 0.0440(17) 0.0395(17) 0.0309(17) 0.0037(14) 0.0096(14) -0.0047(14)
C10 0.0480(18) 0.0356(17) 0.0364(18) 0.0017(14) 0.0167(15) -0.0006(13)
C11 0.0333(15) 0.0454(18) 0.0317(17) 0.0073(13) 0.0081(14) 0.0063(13)
C12 0.059(2) 0.045(2) 0.048(2) -0.0010(16) 0.0140(17) 0.0048(16)
C13 0.076(3) 0.047(2) 0.074(3) 0.0013(19) 0.030(2) 0.013(2)
C14 0.066(2) 0.065(3) 0.063(3) 0.024(2) 0.035(2) 0.030(2)
C15 0.0455(19) 0.071(3) 0.038(2) 0.0117(17) 0.0102(16) 0.0094(17)
C16 0.0370(16) 0.0489(19) 0.0368(18) 0.0081(14) 0.0121(14) 0.0045(15)
C17 0.053(2) 0.094(3) 0.062(3) 0.017(2) 0.0244(19) 0.005(2)
N1 0.0412(14) 0.0459(15) 0.0342(15) 0.0056(12) 0.0096(12) -0.0006(12)
N2 0.0401(14) 0.0396(14) 0.0340(14) 0.0039(11) 0.0127(12) 0.0031(11)
N3 0.066(2) 0.055(2) 0.046(2) -0.0032(16) 0.0045(18) 0.0000(16)
O1 0.0381(12) 0.0569(14) 0.0455(14) 0.0136(10) 0.0124(10) 0.0105(11)
S1 0.0546(5) 0.0507(5) 0.0413(5) 0.0129(4) 0.0089(4) 0.0125(4)
S2 0.0515(5) 0.0739(7) 0.0440(5) 0.0108(4) 0.0228(4) 0.0092(4)

loop_
_atom_type_symbol
_atom_type_description
_atom_type_scat_dispersion_real
_atom_type_scat_dispersion_imag
_atom_type_scat_source
C C 0.0033 0.0016 'International Tables Vol C Tables 4.2.6.8 and 6.1.1.4'
H H 0.0000 0.0000 'International Tables Vol C Tables 4.2.6.8 and 6.1.1.4'
N N 0.0061 0.0033 'International Tables Vol C Tables 4.2.6.8 and 6.1.1.4'
O O 0.0106 0.0060 'International Tables Vol C Tables 4.2.6.8 and 6.1.1.4'
S S 0.1246 0.1234 'International Tables Vol C Tables 4.2.6.8 and 6.1.1.4'

loop_
_geom_angle_atom_site_label_1
_geom_angle_atom_site_label_2
_geom_angle_atom_site_label_3
_geom_angle
_geom_angle_publ_flag
C6 C1 C2' 107.7(6) ?
C6 C1 C2 114.8(4) ?
C6 C1 H1D 110.2 ?
C2' C1 H1D 110.2 ?
C6 C1 H1C 110.2 ?
C2' C1 H1C 110.2 ?
H1D C1 H1C 108.5 ?
C6 C1 H1B 108.6 ?
C2 C1 H1B 109.8 ?
C6 C1 H1A 109.4 ?
C2 C1 H1A 106.2 ?
H1B C1 H1A 107.9 ?
C3' C2' C1 107.6(10) ?
C3' C2' H2D 110.2 ?
C1 C2' H2D 110.2 ?
C3' C2' H2C 110.2 ?
C1 C2' H2C 110.2 ?
H2D C2' H2C 108.5 ?
C2' C3' C4 108.2(10) ?
C2' C3' H3E 110.1 ?
C4 C3' H3E 110.1 ?
C2' C3' H3F 110.1 ?
C4 C3' H3F 110.1 ?
H3E C3' H3F 108.4 ?
C3 C2 C1 113.7(8) ?
C3 C2 H2B 108.8 ?
C1 C2 H2B 108.8 ?
C3 C2 H2A 108.8 ?
C1 C2 H2A 108.8 ?
H2B C2 H2A 107.7 ?
C2 C3 C4 114.6(7) ?
C2 C3 H3D 108.6 ?
C4 C3 H3D 108.6 ?
C2 C3 H3C 108.6 ?
C4 C3 H3C 108.6 ?
H3D C3 H3C 107.6 ?
C5 C4 C3' 107.3(7) ?
C5 C4 C3 111.6(5) ?
C5 C4 H4D 110.3 ?
C3' C4 H4D 110.3 ?
C5 C4 H4C 110.3 ?
C3' C4 H4C 110.3 ?
H4D C4 H4C 108.5 ?
C5 C4 H4A 109.2 ?
C3 C4 H4A 108.9 ?
C5 C4 H4B 110.5 ?
C3 C4 H4B 107.8 ?
H4A C4 H4B 108.8 ?
C6 C5 C4 126.6(3) ?
C6 C5 S1 113.2(2) ?
C4 C5 S1 120.2(2) ?
C5 C6 C7 111.9(3) ?
C5 C6 C1 120.9(3) ?
C7 C6 C1 127.3(3) ?
C8 C7 C10 118.0(3) ?
C8 C7 C6 112.4(3) ?
C10 C7 C6 129.5(3) ?
N1 C8 C7 127.0(3) ?
N1 C8 S1 120.9(2) ?
C7 C8 S1 112.1(2) ?
N1 C9 N2 124.2(3) ?
N1 C9 S2 120.4(2) ?
N2 C9 S2 115.4(2) ?
O1 C10 N2 119.8(3) ?
O1 C10 C7 126.6(3) ?
N2 C10 C7 113.6(3) ?
C16 C11 C12 120.8(3) ?
C16 C11 N2 119.8(3) ?
C12 C11 N2 119.4(3) ?
C13 C12 C11 121.2(3) ?
C13 C12 H12 119.4 ?
C11 C12 H12 119.4 ?
C12 C13 C14 119.2(3) ?
C12 C13 H13 120.4 ?
C14 C13 H13 120.4 ?
C13 C14 C15 121.1(3) ?
C13 C14 H14 119.4 ?
C15 C14 H14 119.4 ?
C14 C15 C16 119.5(3) ?
C14 C15 H15 120.3 ?
C16 C15 H15 120.3 ?
C11 C16 N3 122.4(3) ?
C11 C16 C15 118.1(3) ?
N3 C16 C15 119.4(3) ?
S2 C17 H17A 109.5 ?
S2 C17 H17B 109.5 ?
H17A C17 H17B 109.5 ?
S2 C17 H17C 109.5 ?
H17A C17 H17C 109.5 ?
H17B C17 H17C 109.5 ?
C9 N1 C8 114.6(2) ?
C9 N2 C10 122.6(2) ?
C9 N2 C11 119.0(2) ?
C10 N2 C11 118.4(2) ?
C16 N3 H3A 113(2) ?
C16 N3 H3B 115(3) ?
H3A N3 H3B 118(3) ?
C8 S1 C5 90.46(14) yes
C9 S2 C17 99.61(16) yes

loop_
_geom_bond_atom_site_label_1
_geom_bond_atom_site_label_2
_geom_bond_distance
_geom_bond_publ_flag
C1 C6 1.492(4) ?
C1 C2' 1.522(7) ?
C1 C2 1.534(7) ?
C1 H1D 0.9700 ?
C1 H1C 0.9700 ?
C1 H1B 0.9824 ?
C1 H1A 0.9544 ?
C2' C3' 1.510(8) ?
C2' H2D 0.9700 ?
C2' H2C 0.9700 ?
C3' C4 1.519(8) ?
C3' H3E 0.9700 ?
C3' H3F 0.9700 ?
C2 C3 1.511(7) ?
C2 H2B 0.9700 ?
C2 H2A 0.9700 ?
C3 C4 1.522(7) ?
C3 H3D 0.9700 ?
C3 H3C 0.9700 ?
C4 C5 1.506(4) ?
C4 H4D 0.9700 ?
C4 H4C 0.9700 ?
C4 H4A 0.9837 ?
C4 H4B 0.9493 ?
C5 C6 1.342(4) yes
C5 S1 1.747(3) yes
C6 C7 1.442(4) yes
C7 C8 1.376(4) yes
C7 C10 1.431(4) yes
C8 N1 1.364(4) yes
C8 S1 1.727(3) yes
C9 N1 1.298(4) yes
C9 N2 1.381(3) yes
C9 S2 1.748(3) yes
C10 O1 1.228(3) yes
C10 N2 1.414(4) yes
C11 C16 1.379(4) ?
C11 C12 1.383(4) ?
C11 N2 1.455(3) yes
C12 C13 1.358(5) ?
C12 H12 0.9300 ?
C13 C14 1.371(5) ?
C13 H13 0.9300 ?
C14 C15 1.392(5) ?
C14 H14 0.9300 ?
C15 C16 1.409(4) ?
C15 H15 0.9300 ?
C16 N3 1.381(4) yes
C17 S2 1.801(3) yes
C17 H17A 0.9600 ?
C17 H17B 0.9600 ?
C17 H17C 0.9600 ?
N3 H3A 0.861(10) ?
N3 H3B 0.861(10) ?

loop_
_geom_hbond_atom_site_label_D
_geom_hbond_atom_site_label_H
_geom_hbond_atom_site_label_A
_geom_hbond_site_symmetry_A
_geom_hbond_distance_DH
_geom_hbond_distance_HA
_geom_hbond_distance_DA
_geom_hbond_angle_DHA
_geom_hbond_publ_flag
N3 H3B N2 . 0.861(10) 2.51(4) 2.845(4) 104(3) y
N3 H3A O1 3_657 0.861(10) 2.29(2) 3.139(3) 170(2) y

loop_
_geom_torsion_atom_site_label_1
_geom_torsion_atom_site_label_2
_geom_torsion_atom_site_label_3
_geom_torsion_atom_site_label_4
_geom_torsion
C6 C1 C2' C3' -58.1(10)
C2 C1 C2' C3' 50.5(10)
C1 C2' C3' C4 74.4(14)
C6 C1 C2 C3 36.3(12)
C2' C1 C2 C3 -47.8(13)
C1 C2 C3 C4 -50.5(16)
C2' C3' C4 C5 -48.8(11)
C2' C3' C4 C3 55.5(19)
C2 C3 C4 C5 36.8(14)
C2 C3 C4 C3' -47.6(18)
C3' C4 C5 C6 14.7(7)
C3 C4 C5 C6 -11.0(7)
C3' C4 C5 S1 -166.5(5)
C3 C4 C5 S1 167.7(5)
C4 C5 C6 C7 177.6(3)
S1 C5 C6 C7 -1.2(3)
C4 C5 C6 C1 -2.1(5)
S1 C5 C6 C1 179.1(2)
C2' C1 C6 C5 23.4(7)
C2 C1 C6 C5 -10.6(6)
C2' C1 C6 C7 -156.2(6)
C2 C1 C6 C7 169.7(5)
C5 C6 C7 C8 1.5(4)
C1 C6 C7 C8 -178.8(3)
C5 C6 C7 C10 -175.6(3)
C1 C6 C7 C10 4.1(5)
C10 C7 C8 N1 -1.7(4)
C6 C7 C8 N1 -179.1(3)
C10 C7 C8 S1 176.3(2)
C6 C7 C8 S1 -1.1(3)
C8 C7 C10 O1 -178.5(3)
C6 C7 C10 O1 -1.6(5)
C8 C7 C10 N2 0.1(4)
C6 C7 C10 N2 177.1(3)
C16 C11 C12 C13 2.4(5)
N2 C11 C12 C13 -176.2(3)
C11 C12 C13 C14 -1.8(5)
C12 C13 C14 C15 -0.2(5)
C13 C14 C15 C16 1.6(5)
C12 C11 C16 N3 -177.7(3)
N2 C11 C16 N3 1.0(4)
C12 C11 C16 C15 -0.9(4)
N2 C11 C16 C15 177.7(2)
C14 C15 C16 C11 -1.0(4)
C14 C15 C16 N3 175.8(3)
N2 C9 N1 C8 -1.0(4)
S2 C9 N1 C8 177.7(2)
C7 C8 N1 C9 2.1(4)
S1 C8 N1 C9 -175.7(2)
N1 C9 N2 C10 -0.4(4)
S2 C9 N2 C10 -179.2(2)
N1 C9 N2 C11 177.6(3)
S2 C9 N2 C11 -1.2(3)
O1 C10 N2 C9 179.5(3)
C7 C10 N2 C9 0.8(4)
O1 C10 N2 C11 1.6(4)
C7 C10 N2 C11 -177.2(2)
C16 C11 N2 C9 -97.9(3)
C12 C11 N2 C9 80.7(3)
C16 C11 N2 C10 80.1(3)
C12 C11 N2 C10 -101.2(3)
N1 C8 S1 C5 178.5(2)
C7 C8 S1 C5 0.4(2)
C6 C5 S1 C8 0.5(3)
C4 C5 S1 C8 -178.4(3)
N1 C9 S2 C17 -4.7(3)
N2 C9 S2 C17 174.2(2)
